data_2312746
loop_
_publ_author_name
'Bockmair, Valentin'
'Regnat, Martin'
'Tran, Huu Khanh Trinh'
'Kornath, Andreas J.'

_publ_section_title
;
 Structural investigations of the benzoyl fluoride and the benzoacyl
 cation of low-melting compounds and reactive intermediates.
;
_journal_coeditor_code OV3178
_journal_issue 2
_journal_name_full 'Acta crystallographica. Section C, Structural chemistry'
_journal_paper_doi 10.1107/S2053229625000476
_journal_volume 81
_journal_year 2025
_chemical_formula_iupac 'C7 H5 O +, As2 F11 -'
_chemical_formula_moiety 'C7 H5 O +, As2 F11 -'
_chemical_formula_sum 'C7 H5 As2 F11 O'
_chemical_formula_weight 463.95
_chemical_name_systematic
;
Benzoacylium undecafluorodiarsenate
;
_space_group_crystal_system monoclinic
_space_group_IT_number 14
_space_group_name_Hall '-P 2yn'
_space_group_name_H-M_alt 'P 1 21/n 1'
_atom_sites_solution_hydrogens mixed
_atom_sites_solution_primary direct
_atom_sites_solution_secondary difmap
_audit_creation_method SHELXL-2018/3
_cell_angle_alpha 90
_cell_angle_beta 101.806(8)
_cell_angle_gamma 90
_cell_formula_units_Z 4
_cell_length_a 10.6376(9)
_cell_length_b 9.9099(7)
_cell_length_c 13.0019(9)
_cell_measurement_reflns_used 3582
_cell_measurement_temperature 112(2)
_cell_measurement_theta_max 30.3580
_cell_measurement_theta_min 2.6070
_cell_volume 1341.63(18)
_computing_cell_refinement
;
CrysAlis PRO (Rigaku OD, 2020)
;
_computing_data_collection
;
CrysAlis PRO (Rigaku OD, 2020)
;
_computing_data_reduction
;
CrysAlis PRO (Rigaku OD, 2020)
;
_computing_molecular_graphics
;
ORTEP-3 for Windows (Farrugia, 2012)
;
_computing_publication_material
;
PLATON (Spek, 2020)
;
_computing_structure_refinement
;
SHELXL2018 (Sheldrick, 2015b)
;
_computing_structure_solution
;
SHELXT (Sheldrick, 2015a)
;
_diffrn_ambient_temperature 112(2)
_diffrn_detector 'CCD plate'
_diffrn_detector_area_resol_mean 15.9809
_diffrn_measured_fraction_theta_full 1.000
_diffrn_measured_fraction_theta_max 1.000
_diffrn_measurement_device 'CCD camera on \k-goniostat'
_diffrn_measurement_device_type 'Rigaku Xcalibur Sapphire3'
_diffrn_measurement_method '\w scans'
_diffrn_radiation_monochromator graphite
_diffrn_radiation_source 'Enhance (Mo) X-ray Source'
_diffrn_radiation_type 'Mo K\a'
_diffrn_radiation_wavelength 0.71073
_diffrn_reflns_av_R_equivalents 0.0528
_diffrn_reflns_av_unetI/netI 0.0432
_diffrn_reflns_limit_h_max 14
_diffrn_reflns_limit_h_min -13
_diffrn_reflns_limit_k_max 13
_diffrn_reflns_limit_k_min -13
_diffrn_reflns_limit_l_max 13
_diffrn_reflns_limit_l_min -17
_diffrn_reflns_number 13692
_diffrn_reflns_theta_full 25.242
_diffrn_reflns_theta_max 28.282
_diffrn_reflns_theta_min 2.260
_diffrn_source_current 40
_diffrn_source_voltage 50
_exptl_absorpt_coefficient_mu 5.105
_exptl_absorpt_correction_T_max 1.00000
_exptl_absorpt_correction_T_min 0.21269
_exptl_absorpt_correction_type multi-scan
_exptl_absorpt_process_details
;
(CrysAlis PRO; Rigaku OD, 2020)
;
_exptl_crystal_colour colorless
_exptl_crystal_density_diffrn 2.297
_exptl_crystal_density_method 'not measured'
_exptl_crystal_description block
_exptl_crystal_F_000 880
_exptl_crystal_size_max 0.398
_exptl_crystal_size_mid 0.316
_exptl_crystal_size_min 0.245
_refine_diff_density_max 0.815
_refine_diff_density_min -0.611
_refine_ls_extinction_method none
_refine_ls_goodness_of_fit_ref 1.055
_refine_ls_hydrogen_treatment mixed
_refine_ls_matrix_type full
_refine_ls_number_parameters 206
_refine_ls_number_reflns 3328
_refine_ls_number_restraints 0
_refine_ls_restrained_S_all 1.055
_refine_ls_R_factor_all 0.0496
_refine_ls_R_factor_gt 0.0359
_refine_ls_shift/su_max 0.001
_refine_ls_shift/su_mean 0.000
_refine_ls_structure_factor_coef Fsqd
_refine_ls_weighting_details 'w=1/[\s^2^(Fo^2^)+(0.0448P)^2^] where P=(Fo^2^+2Fc^2^)/3'
_refine_ls_weighting_scheme calc
_refine_ls_wR_factor_gt 0.0867
_refine_ls_wR_factor_ref 0.0949
_reflns_number_gt 2658
_reflns_number_total 3328
_reflns_threshold_expression 'I > 2\s(I)'
_cod_data_source_file ov3178.cif
_cod_data_source_block xk047
_cod_original_sg_symbol_H-M 'P 21/n'
_cod_database_code 2312746
_shelx_space_group_comment
;
The symmetry employed for this shelxl refinement is uniquely defined
by the following loop, which should always be used as a source of
symmetry information in preference to the above space-group names.
They are only intended as comments.
;
_shelx_estimated_absorpt_t_min 0.236
_shelx_estimated_absorpt_t_max 0.368

loop_
_space_group_symop_operation_xyz
'x, y, z'
'-x+1/2, y+1/2, -z+1/2'
'-x, -y, -z'
'x-1/2, -y-1/2, z-1/2'

loop_
_atom_site_type_symbol
_atom_site_label
_atom_site_fract_x
_atom_site_fract_y
_atom_site_fract_z
_atom_site_U_iso_or_equiv
_atom_site_adp_type
_atom_site_calc_flag
_atom_site_occupancy
_atom_site_disorder_assembly
_atom_site_disorder_group
As As1 0.43636(3) 0.40022(4) 0.75390(3) 0.03148(12) Uani d 1 . .
As As2 0.36296(3) 0.19944(4) 0.51094(3) 0.03275(12) Uani d 1 . .
F F11 0.21546(19) 0.2613(2) 0.45947(16) 0.0435(5) Uani d 1 . .
F F4 0.4790(2) 0.2398(2) 0.79122(17) 0.0461(6) Uani d 1 . .
F F6 0.3560(2) 0.3246(2) 0.62120(16) 0.0521(6) Uani d 1 . .
F F1 0.5051(2) 0.4683(2) 0.86996(18) 0.0528(6) Uani d 1 . .
F F7 0.4262(2) 0.3296(2) 0.4541(2) 0.0552(6) Uani d 1 . .
F F5 0.2937(2) 0.3740(3) 0.7883(2) 0.0592(7) Uani d 1 . .
F F3 0.5706(2) 0.4121(3) 0.7036(2) 0.0597(7) Uani d 1 . .
O O1 0.7572(2) 0.6384(3) 0.76211(19) 0.0382(6) Uani d 1 . .
F F2 0.3836(3) 0.5484(3) 0.6978(2) 0.0692(8) Uani d 1 . .
F F8 0.5112(2) 0.1569(3) 0.5770(2) 0.0670(8) Uani d 1 . .
F F9 0.3640(3) 0.0947(3) 0.4093(2) 0.0729(9) Uani d 1 . .
F F10 0.2981(3) 0.0887(3) 0.5819(2) 0.0818(10) Uani d 1 . .
C C7 0.7976(3) 0.5606(4) 0.7168(3) 0.0317(7) Uani d 1 . .
C C1 0.8470(3) 0.4608(3) 0.6596(3) 0.0283(7) Uani d 1 . .
C C6 0.7678(4) 0.4094(4) 0.5687(3) 0.0342(8) Uani d 1 . .
C C2 0.9736(4) 0.4164(4) 0.6962(3) 0.0385(8) Uani d 1 . .
C C5 0.8173(4) 0.3110(4) 0.5132(3) 0.0420(9) Uani d 1 . .
C C4 0.9426(4) 0.2667(4) 0.5489(3) 0.0427(9) Uani d 1 . .
H H3 0.976511 0.199599 0.510020 0.051 Uiso calc 1 . .
C C3 1.0191(4) 0.3176(4) 0.6393(4) 0.0452(10) Uani d 1 . .
H H1 1.023(3) 0.460(4) 0.760(3) 0.036(10) Uiso d 1 . .
H H4 0.765(4) 0.280(4) 0.446(3) 0.049(12) Uiso d 1 . .
H H5 0.687(3) 0.442(3) 0.542(3) 0.026(9) Uiso d 1 . .
H H2 1.096(4) 0.281(4) 0.659(3) 0.052(13) Uiso d 1 . .

loop_
_atom_site_aniso_label
_atom_site_aniso_U_11
_atom_site_aniso_U_22
_atom_site_aniso_U_33
_atom_site_aniso_U_12
_atom_site_aniso_U_13
_atom_site_aniso_U_23
As1 0.0354(2) 0.0332(2) 0.02547(19) 0.00097(13) 0.00528(15) -0.00178(14)
As2 0.0424(2) 0.0292(2) 0.02471(19) 0.00690(14) 0.00230(15) 0.00008(14)
F11 0.0383(11) 0.0549(14) 0.0337(12) 0.0035(10) -0.0008(10) -0.0016(10)
F4 0.0566(13) 0.0383(12) 0.0394(12) 0.0066(10) 0.0004(11) 0.0026(10)
F6 0.0469(13) 0.0710(16) 0.0328(12) 0.0194(11) -0.0049(10) -0.0198(11)
F1 0.0691(16) 0.0482(14) 0.0360(12) -0.0048(11) -0.0014(11) -0.0128(10)
F7 0.0509(14) 0.0601(16) 0.0612(16) -0.0014(11) 0.0271(12) 0.0115(13)
F5 0.0422(13) 0.088(2) 0.0517(15) 0.0022(12) 0.0188(12) -0.0139(14)
F3 0.0481(14) 0.0775(19) 0.0601(16) -0.0154(12) 0.0267(12) -0.0035(14)
O1 0.0434(14) 0.0383(15) 0.0331(13) 0.0054(11) 0.0083(11) -0.0066(11)
F2 0.109(2) 0.0489(15) 0.0449(14) 0.0241(14) 0.0049(15) 0.0064(12)
F8 0.0629(16) 0.0732(18) 0.0551(15) 0.0410(13) -0.0105(13) -0.0132(14)
F9 0.106(2) 0.0535(16) 0.0506(15) 0.0245(14) -0.0050(15) -0.0241(13)
F10 0.114(3) 0.0580(18) 0.0721(19) -0.0231(16) 0.0173(18) 0.0312(15)
C7 0.0300(16) 0.0331(18) 0.0299(17) -0.0018(13) 0.0009(14) 0.0045(15)
C1 0.0327(16) 0.0255(17) 0.0279(16) 0.0030(12) 0.0091(14) 0.0016(13)
C6 0.0378(18) 0.0332(19) 0.0309(18) 0.0064(14) 0.0055(16) 0.0005(15)
C2 0.0351(18) 0.041(2) 0.039(2) -0.0003(15) 0.0058(17) -0.0008(17)
C5 0.049(2) 0.046(2) 0.0292(19) 0.0067(17) 0.0051(17) -0.0041(16)
C4 0.049(2) 0.042(2) 0.041(2) 0.0138(17) 0.0180(19) -0.0005(17)
C3 0.0300(18) 0.050(2) 0.056(2) 0.0138(16) 0.0094(18) 0.000(2)

loop_
_atom_type_symbol
_atom_type_description
_atom_type_scat_dispersion_real
_atom_type_scat_dispersion_imag
_atom_type_scat_source
C C 0.0033 0.0016 'International Tables Vol C Tables 4.2.6.8 and 6.1.1.4'
H H 0.0000 0.0000 'International Tables Vol C Tables 4.2.6.8 and 6.1.1.4'
O O 0.0106 0.0060 'International Tables Vol C Tables 4.2.6.8 and 6.1.1.4'
F F 0.0171 0.0103 'International Tables Vol C Tables 4.2.6.8 and 6.1.1.4'
As As 0.0499 2.0058 'International Tables Vol C Tables 4.2.6.8 and 6.1.1.4'

loop_
_geom_angle_atom_site_label_1
_geom_angle_atom_site_label_2
_geom_angle_atom_site_label_3
_geom_angle_site_symmetry_1
_geom_angle_site_symmetry_3
_geom_angle
_geom_angle_publ_flag
F1 As1 F2 . . 94.86(12) ?
F1 As1 F5 . . 94.24(12) ?
F2 As1 F5 . . 90.62(14) ?
F1 As1 F3 . . 94.15(13) ?
F2 As1 F3 . . 90.25(14) ?
F5 As1 F3 . . 171.47(12) ?
F1 As1 F4 . . 94.44(11) ?
F2 As1 F4 . . 170.69(12) ?
F5 As1 F4 . . 89.01(13) ?
F3 As1 F4 . . 88.77(12) ?
F1 As1 F6 . . 179.15(10) ?
F2 As1 F6 . . 84.43(11) ?
F5 As1 F6 . . 85.32(11) ?
F3 As1 F6 . . 86.31(11) ?
F4 As1 F6 . . 86.28(10) ?
F10 As2 F9 . . 95.68(17) ?
F10 As2 F8 . . 90.21(16) ?
F9 As2 F8 . . 95.17(13) ?
F10 As2 F11 . . 90.11(14) ?
F9 As2 F11 . . 93.85(12) ?
F8 As2 F11 . . 170.89(11) ?
F10 As2 F7 . . 170.83(14) ?
F9 As2 F7 . . 93.44(14) ?
F8 As2 F7 . . 89.94(14) ?
F11 As2 F7 . . 88.30(11) ?
F10 As2 F6 . . 85.86(14) ?
F9 As2 F6 . . 176.91(11) ?
F8 As2 F6 . . 87.49(10) ?
F11 As2 F6 . . 83.45(10) ?
F7 As2 F6 . . 84.98(12) ?
As2 F6 As1 . . 148.45(12) ?
O1 C7 C1 . . 179.0(4) ?
C6 C1 C7 . . 118.6(3) ?
C6 C1 C2 . . 122.9(3) ?
C7 C1 C2 . . 118.6(3) ?
C5 C6 C1 . . 118.1(3) ?
C3 C2 C1 . . 117.4(3) ?
C6 C5 C4 . . 119.4(4) ?
C3 C4 C5 . . 121.8(4) ?
C2 C3 C4 . . 120.5(3) ?

loop_
_geom_bond_atom_site_label_1
_geom_bond_atom_site_label_2
_geom_bond_site_symmetry_2
_geom_bond_distance
_geom_bond_publ_flag
As1 F1 . 1.678(2) ?
As1 F2 . 1.684(2) ?
As1 F5 . 1.688(2) ?
As1 F3 . 1.692(2) ?
As1 F4 . 1.697(2) ?
As1 F6 . 1.9147(19) ?
As2 F10 . 1.671(3) ?
As2 F9 . 1.682(2) ?
As2 F8 . 1.688(2) ?
As2 F11 . 1.690(2) ?
As2 F7 . 1.693(2) ?
As2 F6 . 1.909(2) ?
O1 C7 . 1.109(4) ?
C7 C1 . 1.403(5) ?
C1 C6 . 1.399(5) ?
C1 C2 . 1.404(5) ?
C6 C5 . 1.380(5) ?
C2 C3 . 1.374(5) ?
C5 C4 . 1.390(5) ?
C4 C3 . 1.380(6) ?

loop_
_geom_torsion_atom_site_label_1
_geom_torsion_atom_site_label_2
_geom_torsion_atom_site_label_3
_geom_torsion_atom_site_label_4
_geom_torsion_site_symmetry_1
_geom_torsion_site_symmetry_2
_geom_torsion_site_symmetry_3
_geom_torsion_site_symmetry_4
_geom_torsion
_geom_torsion_publ_flag
C7 C1 C6 C5 . . . . -179.9(3) ?
C2 C1 C6 C5 . . . . 0.0(6) ?
C6 C1 C2 C3 . . . . -0.5(6) ?
C7 C1 C2 C3 . . . . 179.3(4) ?
C1 C6 C5 C4 . . . . 0.0(6) ?
C6 C5 C4 C3 . . . . 0.6(7) ?
C1 C2 C3 C4 . . . . 1.1(6) ?
C5 C4 C3 C2 . . . . -1.2(7) ?
